data_4085079
loop_
_publ_author_name
'Kano, Naokazu'
'Tsukada, Satoru'
'Shibata, Yusuke'
'Kawashima, Takayuki'
'Sato, Hiroyasu'
'Guo, Jing-Dong'
'Nagase, Shigeru'

_publ_section_title
;
 Interconversion among Dianionic, Anionic, and Neutral Compounds Bearing a
 Bond between Two Pentacoordinated Germanium Atoms
;
_journal_issue 1
_journal_name_full Organometallics
_journal_page_first 56
_journal_paper_doi 10.1021/om500814g
_journal_volume 34
_journal_year 2015
_chemical_formula_moiety 'C40 H24 F24 Ge2 O4, 2(C10 H16 N), C3 H6 O, 3(O)'
_chemical_formula_sum 'C63 H62 F24 Ge2 N2 O8'
_chemical_formula_weight 1576.33
_chemical_name_systematic
; 
 ? 
;
_space_group_IT_number 9
_symmetry_cell_setting monoclinic
_symmetry_space_group_name_Hall 'C -2yc'
_symmetry_space_group_name_H-M 'C 1 c 1'
_atom_sites_solution_hydrogens geom
_atom_sites_solution_primary direct
_atom_sites_solution_secondary difmap
_audit_creation_method SHELXL-97
_cell_angle_alpha 90.00
_cell_angle_beta 110.579(5)
_cell_angle_gamma 90.00
_cell_formula_units_Z 4
_cell_length_a 19.519(17)
_cell_length_b 15.046(12)
_cell_length_c 24.98(2)
_cell_measurement_reflns_used 8009
_cell_measurement_temperature 120(2)
_cell_measurement_theta_max 27.4835
_cell_measurement_theta_min 3.2181
_cell_volume 6868(10)
_computing_cell_refinement 'CrystalClear (Rigaku Corp., 2000)'
_computing_data_collection 'CrystalClear (Rigaku Corp., 2000)'
_computing_data_reduction 'CrystalClear (Rigaku Corp., 2000)'
_computing_structure_refinement 'SHELXL-97 (Sheldrick, 1997)'
_computing_structure_solution 'SHELXS-97 (Sheldrick, 1990)'
_diffrn_ambient_temperature 120(2)
_diffrn_detector_area_resol_mean 14.5666
_diffrn_measured_fraction_theta_full 0.982
_diffrn_measured_fraction_theta_max 0.982
_diffrn_measurement_device
;
Mercury CCD (2x2 bin mode)
;
_diffrn_measurement_method dtprofit.ref
_diffrn_radiation_detector CCD
_diffrn_radiation_monochromator graphite
_diffrn_radiation_source 'fine-focus sealed tube'
_diffrn_radiation_type MoK\a
_diffrn_radiation_wavelength 0.71070
_diffrn_reflns_av_R_equivalents 0.0388
_diffrn_reflns_av_sigmaI/netI 0.0888
_diffrn_reflns_limit_h_max 22
_diffrn_reflns_limit_h_min -23
_diffrn_reflns_limit_k_max 17
_diffrn_reflns_limit_k_min -17
_diffrn_reflns_limit_l_max 27
_diffrn_reflns_limit_l_min -28
_diffrn_reflns_number 18301
_diffrn_reflns_theta_full 25.00
_diffrn_reflns_theta_max 25.00
_diffrn_reflns_theta_min 3.22
_exptl_absorpt_coefficient_mu 0.994
_exptl_absorpt_correction_T_max 0.9072
_exptl_absorpt_correction_T_min 0.6920
_exptl_absorpt_correction_type multi-scan
_exptl_absorpt_process_details
;
Jacobson, R. (1998) private communication
;
_exptl_crystal_colour Colorless
_exptl_crystal_density_diffrn 1.525
_exptl_crystal_density_method 'not measured'
_exptl_crystal_description Block
_exptl_crystal_F_000 3192
_exptl_crystal_size_max 0.40
_exptl_crystal_size_mid 0.25
_exptl_crystal_size_min 0.10
_refine_diff_density_max 1.497
_refine_diff_density_min -0.721
_refine_diff_density_rms 0.095
_refine_ls_abs_structure_details 'Flack H D (1983), Acta Cryst. A39, 876-881'
_refine_ls_abs_structure_Flack -0.052(11)
_refine_ls_extinction_method none
_refine_ls_goodness_of_fit_ref 1.135
_refine_ls_hydrogen_treatment riding
_refine_ls_matrix_type full
_refine_ls_number_parameters 904
_refine_ls_number_reflns 9818
_refine_ls_number_restraints 2
_refine_ls_restrained_S_all 1.134
_refine_ls_R_factor_all 0.0630
_refine_ls_R_factor_gt 0.0502
_refine_ls_shift/su_max 0.001
_refine_ls_shift/su_mean 0.000
_refine_ls_structure_factor_coef Fsqd
_refine_ls_weighting_details 'calc w=1/[\s^2^(Fo^2^)+(0.0385P)^2^+8.1024P] where P=(Fo^2^+2Fc^2^)/3'
_refine_ls_weighting_scheme calc
_refine_ls_wR_factor_gt 0.1111
_refine_ls_wR_factor_ref 0.1280
_reflns_number_gt 7962
_reflns_number_total 9818
_reflns_threshold_expression >2sigma(I)
_cod_data_source_file om500814g_si_002.cif
_cod_data_source_block btma3
_cod_depositor_comments
;
The following automatic conversions were performed:

'_exptl_absorpt_correction_type' value 'Multi-scan' changed to
'multi-scan' according to
/home/saulius/struct/COD-crude-data--automatic-downloads/rss-feeds/ACS/lib/dictionaries/cif_core.dic
dictionary named 'cif_core.dic' version 2.4.2 from 2011-04-26.

Automatic conversion script
Id: cif_fix_values 2935 2014-11-11 08:27:57Z andrius 

 Adding full bibliography for 4085079--4085081.cif.
;
_cod_original_sg_symbol_H-M 'C c'
_cod_database_code 4085079

loop_
_symmetry_equiv_pos_as_xyz
'x, y, z'
'x, -y, z+1/2'
'x+1/2, y+1/2, z'
'x+1/2, -y+1/2, z+1/2'

loop_
_atom_site_label
_atom_site_type_symbol
_atom_site_fract_x
_atom_site_fract_y
_atom_site_fract_z
_atom_site_U_iso_or_equiv
_atom_site_adp_type
_atom_site_occupancy
_atom_site_symmetry_multiplicity
_atom_site_calc_flag
_atom_site_refinement_flags
Ge1 Ge 0.49218(3) 0.17983(5) 0.27384(2) 0.01602(16) Uani 1 1 d .
Ge2 Ge 0.37181(3) 0.18352(4) 0.28050(2) 0.01689(17) Uani 1 1 d .
C1 C 0.5766(4) 0.2177(5) 0.3381(3) 0.0166(14) Uani 1 1 d .
C2 C 0.6031(4) 0.3031(5) 0.3497(3) 0.0242(17) Uani 1 1 d .
H1 H 0.5799 0.3500 0.3243 0.029 Uiso 1 1 calc R
C3 C 0.6639(4) 0.3212(5) 0.3986(3) 0.0270(17) Uani 1 1 d .
H2 H 0.6813 0.3805 0.4059 0.032 Uiso 1 1 calc R
C4 C 0.6993(4) 0.2546(5) 0.4365(3) 0.0267(16) Uani 1 1 d .
C5 C 0.6730(4) 0.1683(5) 0.4242(3) 0.0239(16) Uani 1 1 d .
H3 H 0.6972 0.1213 0.4491 0.029 Uiso 1 1 calc R
C6 C 0.6126(4) 0.1495(5) 0.3769(3) 0.0224(16) Uani 1 1 d .
C7 C 0.5792(4) 0.0567(5) 0.3614(3) 0.0195(15) Uani 1 1 d .
O1 O 0.5162(3) 0.0595(3) 0.31332(19) 0.0187(11) Uani 1 1 d .
C8 C 0.6330(4) -0.0061(5) 0.3476(3) 0.0245(16) Uani 1 1 d .
F1 F 0.6537(2) 0.0288(3) 0.30577(17) 0.0292(10) Uani 1 1 d .
F2 F 0.6951(2) -0.0206(3) 0.39159(16) 0.0291(9) Uani 1 1 d .
F3 F 0.6044(2) -0.0869(3) 0.32868(19) 0.0368(11) Uani 1 1 d .
C9 C 0.5579(4) 0.0183(5) 0.4105(3) 0.0301(19) Uani 1 1 d .
F4 F 0.5149(2) 0.0725(3) 0.42583(18) 0.0341(11) Uani 1 1 d .
F5 F 0.6165(2) 0.0001(3) 0.45829(17) 0.0360(11) Uani 1 1 d .
F6 F 0.5227(2) -0.0595(3) 0.39583(17) 0.0356(11) Uani 1 1 d .
C10 C 0.7653(4) 0.2742(5) 0.4896(3) 0.0382(19) Uani 1 1 d .
H4 H 0.7582 0.3311 0.5060 0.057 Uiso 1 1 calc R
H5 H 0.8093 0.2772 0.4794 0.057 Uiso 1 1 calc R
H6 H 0.7709 0.2268 0.5178 0.057 Uiso 1 1 calc R
C11 C 0.5063(4) 0.1375(5) 0.2048(3) 0.0194(15) Uani 1 1 d .
C12 C 0.5188(4) 0.0507(5) 0.1925(3) 0.0202(16) Uani 1 1 d .
H7 H 0.5220 0.0052 0.2197 0.024 Uiso 1 1 calc R
C13 C 0.5269(5) 0.0291(6) 0.1399(3) 0.0312(19) Uani 1 1 d .
H8 H 0.5360 -0.0307 0.1323 0.037 Uiso 1 1 calc R
C14 C 0.5217(5) 0.0941(5) 0.0995(3) 0.0299(19) Uani 1 1 d .
C15 C 0.5095(4) 0.1820(5) 0.1117(3) 0.0232(17) Uani 1 1 d .
H9 H 0.5060 0.2272 0.0843 0.028 Uiso 1 1 calc R
C16 C 0.5023(4) 0.2046(5) 0.1648(3) 0.0162(15) Uani 1 1 d .
C17 C 0.4876(4) 0.2988(5) 0.1805(3) 0.0207(16) Uani 1 1 d .
O2 O 0.4779(3) 0.3004(3) 0.2329(2) 0.0191(11) Uani 1 1 d .
C18 C 0.4179(4) 0.3353(5) 0.1367(3) 0.0253(18) Uani 1 1 d .
F7 F 0.3607(2) 0.2807(3) 0.12492(18) 0.0317(11) Uani 1 1 d .
F8 F 0.3966(2) 0.4135(3) 0.15341(18) 0.0335(11) Uani 1 1 d .
F9 F 0.4259(3) 0.3551(3) 0.08570(17) 0.0389(12) Uani 1 1 d .
C19 C 0.5518(4) 0.3603(5) 0.1848(4) 0.0300(18) Uani 1 1 d .
F10 F 0.6125(2) 0.3309(3) 0.2278(2) 0.0343(12) Uani 1 1 d .
F11 F 0.5704(3) 0.3627(3) 0.13862(18) 0.0371(12) Uani 1 1 d .
F12 F 0.5412(3) 0.4440(3) 0.1981(2) 0.0372(11) Uani 1 1 d .
C20 C 0.5298(6) 0.0734(6) 0.0423(4) 0.053(3) Uani 1 1 d .
H10 H 0.5483 0.1261 0.0287 0.080 Uiso 1 1 calc R
H11 H 0.4821 0.0568 0.0144 0.080 Uiso 1 1 calc R
H12 H 0.5643 0.0242 0.0471 0.080 Uiso 1 1 calc R
C21 C 0.2910(4) 0.2374(5) 0.2176(3) 0.0236(17) Uani 1 1 d .
C22 C 0.2717(4) 0.3259(5) 0.2120(3) 0.0255(18) Uani 1 1 d .
H13 H 0.2968 0.3662 0.2417 0.031 Uiso 1 1 calc R
C23 C 0.2164(5) 0.3573(5) 0.1639(3) 0.039(2) Uani 1 1 d .
H14 H 0.2048 0.4189 0.1607 0.046 Uiso 1 1 calc R
C24 C 0.1780(4) 0.3000(6) 0.1204(3) 0.035(2) Uani 1 1 d .
C25 C 0.1961(4) 0.2097(5) 0.1265(3) 0.0318(18) Uani 1 1 d .
H15 H 0.1698 0.1692 0.0973 0.038 Uiso 1 1 calc R
C26 C 0.2529(4) 0.1777(5) 0.1755(3) 0.0202(16) Uani 1 1 d .
C27 C 0.2777(4) 0.0814(5) 0.1841(3) 0.0213(16) Uani 1 1 d .
C28 C 0.2156(4) 0.0230(5) 0.1896(3) 0.0315(18) Uani 1 1 d .
F13 F 0.1977(3) 0.0527(3) 0.23447(19) 0.0409(13) Uani 1 1 d .
F14 F 0.1536(2) 0.0240(3) 0.14381(18) 0.0401(11) Uani 1 1 d .
F15 F 0.2348(3) -0.0618(3) 0.2015(2) 0.0451(13) Uani 1 1 d .
C29 C 0.2975(4) 0.0468(5) 0.1325(3) 0.0263(17) Uani 1 1 d .
F16 F 0.3477(2) 0.0983(3) 0.12343(18) 0.0316(11) Uani 1 1 d .
F17 F 0.3241(3) -0.0358(3) 0.14107(18) 0.0362(11) Uani 1 1 d .
F18 F 0.2397(2) 0.0443(3) 0.08287(17) 0.0344(11) Uani 1 1 d .
O3 O 0.3380(3) 0.0701(3) 0.23249(19) 0.0197(11) Uani 1 1 d .
C30 C 0.1172(5) 0.3307(6) 0.0670(4) 0.053(3) Uani 1 1 d .
H16 H 0.1134 0.2901 0.0354 0.079 Uiso 1 1 calc R
H17 H 0.1279 0.3908 0.0570 0.079 Uiso 1 1 calc R
H18 H 0.0708 0.3311 0.0739 0.079 Uiso 1 1 calc R
C31 C 0.3549(4) 0.1336(5) 0.3471(3) 0.0211(16) Uani 1 1 d .
C32 C 0.3363(4) 0.0464(5) 0.3541(3) 0.0277(18) Uani 1 1 d .
H19 H 0.3291 0.0051 0.3238 0.033 Uiso 1 1 calc R
C33 C 0.3282(5) 0.0188(5) 0.4032(3) 0.0326(19) Uani 1 1 d .
H20 H 0.3171 -0.0418 0.4069 0.039 Uiso 1 1 calc R
C34 C 0.3359(5) 0.0778(5) 0.4491(3) 0.0324(19) Uani 1 1 d .
C35 C 0.3536(5) 0.1647(6) 0.4421(4) 0.034(2) Uani 1 1 d .
H21 H 0.3585 0.2067 0.4716 0.041 Uiso 1 1 calc R
C36 C 0.3645(4) 0.1920(5) 0.3915(3) 0.0200(16) Uani 1 1 d .
C37 C 0.3857(4) 0.2866(5) 0.3813(3) 0.0180(15) Uani 1 1 d .
O4 O 0.3949(3) 0.2942(3) 0.32914(19) 0.0185(11) Uani 1 1 d .
C38 C 0.3240(4) 0.3510(5) 0.3801(3) 0.0249(17) Uani 1 1 d .
F19 F 0.2617(2) 0.3303(3) 0.3392(2) 0.0322(11) Uani 1 1 d .
F20 F 0.3113(3) 0.3545(3) 0.43010(19) 0.0434(13) Uani 1 1 d .
F21 F 0.3393(3) 0.4357(3) 0.37002(19) 0.0373(11) Uani 1 1 d .
C39 C 0.4590(4) 0.3161(5) 0.4287(3) 0.0261(19) Uani 1 1 d .
F22 F 0.5101(3) 0.2559(3) 0.43247(18) 0.0362(12) Uani 1 1 d .
F23 F 0.4831(3) 0.3932(3) 0.41771(19) 0.0398(12) Uani 1 1 d .
F24 F 0.4538(3) 0.3228(3) 0.48077(18) 0.0380(12) Uani 1 1 d .
C40 C 0.3260(5) 0.0467(6) 0.5036(3) 0.046(2) Uani 1 1 d .
H22 H 0.3615 -0.0004 0.5212 0.069 Uiso 1 1 calc R
H23 H 0.2763 0.0236 0.4947 0.069 Uiso 1 1 calc R
H24 H 0.3339 0.0967 0.5302 0.069 Uiso 1 1 calc R
N1 N 0.2701(3) 0.6723(4) 0.2414(3) 0.0275(14) Uani 1 1 d .
C41 C 0.3272(4) 0.7245(5) 0.2293(3) 0.0344(18) Uani 1 1 d .
H25 H 0.3740 0.7171 0.2607 0.052 Uiso 1 1 calc R
H26 H 0.3135 0.7875 0.2255 0.052 Uiso 1 1 calc R
H27 H 0.3319 0.7035 0.1936 0.052 Uiso 1 1 calc R
C42 C 0.2953(5) 0.5797(5) 0.2525(4) 0.041(2) Uani 1 1 d .
H28 H 0.3100 0.5582 0.2211 0.061 Uiso 1 1 calc R
H29 H 0.2555 0.5425 0.2554 0.061 Uiso 1 1 calc R
H30 H 0.3371 0.5766 0.2885 0.061 Uiso 1 1 calc R
C43 C 0.1990(4) 0.6740(6) 0.1911(3) 0.041(2) Uani 1 1 d .
H31 H 0.2055 0.6434 0.1586 0.062 Uiso 1 1 calc R
H32 H 0.1844 0.7357 0.1807 0.062 Uiso 1 1 calc R
H33 H 0.1609 0.6438 0.2015 0.062 Uiso 1 1 calc R
C44 C 0.2538(4) 0.7130(5) 0.2925(3) 0.0310(17) Uani 1 1 d .
H34 H 0.2381 0.7754 0.2834 0.037 Uiso 1 1 calc R
H35 H 0.2126 0.6802 0.2977 0.037 Uiso 1 1 calc R
C45 C 0.3183(4) 0.7110(5) 0.3482(3) 0.0259(16) Uani 1 1 d .
C46 C 0.3673(4) 0.7812(5) 0.3646(3) 0.0353(18) Uani 1 1 d .
H36 H 0.3606 0.8314 0.3402 0.042 Uiso 1 1 calc R
C47 C 0.4254(4) 0.7795(6) 0.4153(3) 0.039(2) Uani 1 1 d .
H37 H 0.4585 0.8280 0.4258 0.047 Uiso 1 1 calc R
C48 C 0.4357(4) 0.7055(6) 0.4518(3) 0.0370(19) Uani 1 1 d .
H38 H 0.4762 0.7038 0.4868 0.044 Uiso 1 1 calc R
C49 C 0.3879(4) 0.6367(5) 0.4371(3) 0.0342(18) Uani 1 1 d .
H39 H 0.3950 0.5867 0.4616 0.041 Uiso 1 1 calc R
C50 C 0.3277(4) 0.6392(5) 0.3853(3) 0.0320(17) Uani 1 1 d .
H40 H 0.2934 0.5917 0.3756 0.038 Uiso 1 1 calc R
C51 C 0.6503(4) 0.6956(5) 0.3217(3) 0.0354(19) Uani 1 1 d .
H41 H 0.6729 0.6798 0.2936 0.053 Uiso 1 1 calc R
H42 H 0.6869 0.6911 0.3603 0.053 Uiso 1 1 calc R
H43 H 0.6317 0.7566 0.3148 0.053 Uiso 1 1 calc R
C52 C 0.6177(4) 0.5424(5) 0.3341(4) 0.042(2) Uani 1 1 d .
H44 H 0.5773 0.5031 0.3331 0.063 Uiso 1 1 calc R
H45 H 0.6538 0.5443 0.3730 0.063 Uiso 1 1 calc R
H46 H 0.6410 0.5198 0.3078 0.063 Uiso 1 1 calc R
C53 C 0.5381(4) 0.6306(6) 0.2558(3) 0.043(2) Uani 1 1 d .
H47 H 0.5660 0.6194 0.2306 0.065 Uiso 1 1 calc R
H48 H 0.5123 0.6875 0.2457 0.065 Uiso 1 1 calc R
H49 H 0.5025 0.5827 0.2514 0.065 Uiso 1 1 calc R
N2 N 0.5889(4) 0.6338(5) 0.3162(3) 0.0359(16) Uani 1 1 d .
C54 C 0.5457(4) 0.6666(5) 0.3532(3) 0.0349(18) Uani 1 1 d .
H50 H 0.5287 0.7279 0.3412 0.042 Uiso 1 1 calc R
H51 H 0.5018 0.6288 0.3453 0.042 Uiso 1 1 calc R
C55 C 0.5870(4) 0.6666(5) 0.4164(3) 0.0373(19) Uani 1 1 d .
C56 C 0.5837(5) 0.5938(7) 0.4496(4) 0.044(2) Uani 1 1 d .
H52 H 0.5566 0.5428 0.4316 0.052 Uiso 1 1 calc R
C57 C 0.6189(5) 0.5936(7) 0.5081(4) 0.058(3) Uani 1 1 d .
H53 H 0.6157 0.5435 0.5303 0.069 Uiso 1 1 calc R
C58 C 0.6596(6) 0.6691(8) 0.5346(4) 0.066(3) Uani 1 1 d .
H54 H 0.6855 0.6694 0.5747 0.079 Uiso 1 1 calc R
C59 C 0.6615(6) 0.7407(9) 0.5027(4) 0.070(3) Uani 1 1 d .
H55 H 0.6870 0.7922 0.5214 0.084 Uiso 1 1 calc R
C60 C 0.6272(5) 0.7420(6) 0.4431(4) 0.049(2) Uani 1 1 d .
H56 H 0.6310 0.7923 0.4214 0.058 Uiso 1 1 calc R
C61 C 0.2914(5) 0.5105(6) 0.0367(3) 0.047(2) Uani 1 1 d .
H57 H 0.2513 0.4791 0.0435 0.071 Uiso 1 1 calc R
H58 H 0.3290 0.4677 0.0363 0.071 Uiso 1 1 calc R
H59 H 0.2727 0.5413 -0.0002 0.071 Uiso 1 1 calc R
C62 C 0.3241(5) 0.5773(6) 0.0836(3) 0.047(2) Uani 1 1 d .
C63 C 0.4013(6) 0.6112(8) 0.0929(4) 0.073(3) Uani 1 1 d .
H60 H 0.4010 0.6441 0.0589 0.109 Uiso 1 1 calc R
H61 H 0.4349 0.5607 0.0993 0.109 Uiso 1 1 calc R
H62 H 0.4173 0.6506 0.1262 0.109 Uiso 1 1 calc R
O5 O 0.2905(4) 0.6009(5) 0.1138(3) 0.067(2) Uani 1 1 d .
O6 O 0.4446(3) 0.4515(3) 0.2888(2) 0.0322(13) Uani 1 1 d .
O7 O 0.4568(4) 0.8155(4) 0.1945(3) 0.0573(17) Uani 1 1 d .
O8 O 0.4190(3) 0.9201(3) 0.2694(2) 0.0329(13) Uani 1 1 d .

loop_
_atom_site_aniso_label
_atom_site_aniso_U_11
_atom_site_aniso_U_22
_atom_site_aniso_U_33
_atom_site_aniso_U_23
_atom_site_aniso_U_13
_atom_site_aniso_U_12
Ge1 0.0156(4) 0.0156(4) 0.0181(4) 0.0006(3) 0.0074(3) 0.0005(3)
Ge2 0.0172(4) 0.0151(4) 0.0196(4) -0.0002(3) 0.0081(3) -0.0004(3)
C1 0.022(4) 0.020(4) 0.011(3) 0.002(3) 0.009(3) 0.004(3)
C2 0.025(4) 0.019(4) 0.022(4) 0.003(3) 0.000(3) 0.004(3)
C3 0.023(4) 0.028(4) 0.028(4) 0.001(3) 0.006(3) -0.005(3)
C4 0.022(4) 0.035(5) 0.021(4) -0.003(3) 0.006(3) 0.004(3)
C5 0.019(4) 0.026(4) 0.024(4) 0.004(3) 0.005(3) 0.005(3)
C6 0.025(4) 0.016(4) 0.031(4) 0.004(3) 0.016(3) 0.001(3)
C7 0.019(4) 0.019(4) 0.025(4) 0.003(3) 0.014(3) 0.001(3)
O1 0.019(2) 0.019(3) 0.019(2) 0.0043(19) 0.008(2) 0.002(2)
C8 0.018(3) 0.030(4) 0.027(4) 0.006(3) 0.010(3) 0.003(3)
F1 0.031(2) 0.033(3) 0.030(2) 0.0065(19) 0.0184(19) 0.0030(19)
F2 0.019(2) 0.030(2) 0.036(2) 0.0029(18) 0.0060(17) 0.0106(18)
F3 0.033(2) 0.025(3) 0.056(3) -0.004(2) 0.021(2) -0.0009(19)
C9 0.026(4) 0.032(5) 0.034(4) 0.017(3) 0.013(3) 0.005(4)
F4 0.032(3) 0.044(3) 0.034(2) 0.010(2) 0.021(2) 0.012(2)
F5 0.030(2) 0.047(3) 0.029(2) 0.020(2) 0.0074(18) 0.006(2)
F6 0.038(3) 0.032(3) 0.039(3) 0.0113(19) 0.016(2) -0.012(2)
C10 0.041(5) 0.026(5) 0.045(5) 0.001(3) 0.012(4) 0.002(4)
C11 0.018(4) 0.021(4) 0.023(4) 0.000(3) 0.012(3) -0.003(3)
C12 0.025(4) 0.018(4) 0.018(4) -0.003(3) 0.008(3) -0.003(3)
C13 0.037(5) 0.028(4) 0.033(4) -0.003(3) 0.018(4) 0.002(4)
C14 0.046(5) 0.031(5) 0.019(4) 0.001(3) 0.019(4) 0.004(4)
C15 0.030(4) 0.028(4) 0.019(4) 0.003(3) 0.018(3) 0.005(3)
C16 0.015(3) 0.021(4) 0.016(3) 0.003(3) 0.009(3) -0.006(3)
C17 0.015(4) 0.028(4) 0.021(4) -0.001(3) 0.010(3) -0.003(3)
O2 0.024(3) 0.022(3) 0.017(2) -0.0025(19) 0.013(2) 0.001(2)
C18 0.023(4) 0.031(4) 0.022(4) 0.006(3) 0.008(3) 0.008(3)
F7 0.020(2) 0.037(3) 0.035(2) 0.003(2) 0.0058(19) -0.001(2)
F8 0.038(3) 0.027(2) 0.037(2) 0.0104(19) 0.016(2) 0.015(2)
F9 0.047(3) 0.047(3) 0.024(2) 0.013(2) 0.013(2) 0.012(2)
C19 0.024(4) 0.026(4) 0.048(5) -0.002(3) 0.023(4) 0.002(3)
F10 0.023(2) 0.045(3) 0.036(3) 0.004(2) 0.011(2) -0.002(2)
F11 0.048(3) 0.039(3) 0.036(3) 0.001(2) 0.031(2) -0.009(2)
F12 0.044(3) 0.017(2) 0.058(3) -0.008(2) 0.027(2) -0.007(2)
C20 0.105(8) 0.033(5) 0.032(5) 0.005(4) 0.038(5) 0.018(5)
C21 0.018(4) 0.027(4) 0.029(4) -0.006(3) 0.011(3) -0.001(3)
C22 0.030(4) 0.023(4) 0.026(4) -0.005(3) 0.013(3) 0.000(3)
C23 0.042(5) 0.027(5) 0.037(4) -0.010(4) 0.002(4) 0.010(4)
C24 0.025(4) 0.045(5) 0.029(4) 0.004(4) 0.002(3) 0.021(4)
C25 0.029(4) 0.036(5) 0.026(4) -0.007(4) 0.004(3) 0.006(4)
C26 0.020(4) 0.020(4) 0.023(4) -0.003(3) 0.011(3) -0.001(3)
C27 0.016(3) 0.020(4) 0.029(4) -0.007(3) 0.009(3) -0.007(3)
C28 0.021(4) 0.032(5) 0.039(4) -0.008(3) 0.008(3) -0.004(3)
F13 0.038(3) 0.053(3) 0.044(3) -0.014(2) 0.029(2) -0.012(2)
F14 0.024(2) 0.048(3) 0.046(3) -0.008(2) 0.011(2) -0.013(2)
F15 0.054(3) 0.026(3) 0.069(3) -0.005(2) 0.039(3) -0.012(2)
C29 0.023(4) 0.030(4) 0.022(4) -0.009(3) 0.003(3) 0.003(3)
F16 0.030(2) 0.040(3) 0.028(2) -0.0081(19) 0.0143(19) -0.009(2)
F17 0.047(3) 0.026(3) 0.040(3) -0.0040(19) 0.022(2) 0.009(2)
F18 0.028(2) 0.045(3) 0.028(2) -0.0130(19) 0.0061(18) -0.002(2)
O3 0.019(3) 0.018(3) 0.023(3) -0.0063(19) 0.010(2) 0.001(2)
C30 0.048(6) 0.047(6) 0.048(6) -0.001(4) -0.004(4) 0.017(5)
C31 0.018(4) 0.012(4) 0.035(4) -0.002(3) 0.011(3) 0.003(3)
C32 0.026(4) 0.016(4) 0.045(5) 0.005(3) 0.019(4) 0.003(3)
C33 0.039(5) 0.019(4) 0.045(5) 0.015(3) 0.021(4) 0.002(3)
C34 0.043(5) 0.037(5) 0.026(4) 0.014(3) 0.023(4) 0.003(4)
C35 0.037(5) 0.038(5) 0.031(5) -0.006(4) 0.017(4) 0.007(4)
C36 0.016(4) 0.020(4) 0.025(4) 0.006(3) 0.009(3) -0.001(3)
C37 0.019(4) 0.019(4) 0.018(4) -0.005(3) 0.009(3) 0.004(3)
O4 0.024(3) 0.019(3) 0.014(2) -0.0008(19) 0.008(2) -0.004(2)
C38 0.030(4) 0.019(4) 0.032(4) -0.005(3) 0.018(3) 0.004(3)
F19 0.022(2) 0.034(3) 0.039(3) -0.005(2) 0.009(2) 0.004(2)
F20 0.056(3) 0.049(3) 0.038(3) 0.000(2) 0.032(2) 0.017(3)
F21 0.042(3) 0.021(3) 0.055(3) -0.003(2) 0.025(2) 0.004(2)
C39 0.024(4) 0.041(5) 0.012(4) -0.011(3) 0.004(3) -0.012(3)
F22 0.035(3) 0.043(3) 0.029(2) -0.0015(19) 0.009(2) 0.007(2)
F23 0.042(3) 0.033(3) 0.047(3) -0.011(2) 0.018(2) -0.018(2)
F24 0.040(3) 0.056(3) 0.023(2) -0.014(2) 0.016(2) -0.010(2)
C40 0.072(7) 0.041(5) 0.034(5) 0.003(4) 0.032(5) -0.010(5)
N1 0.025(3) 0.028(4) 0.029(3) -0.004(3) 0.009(3) -0.003(3)
C41 0.043(5) 0.036(5) 0.030(4) -0.007(3) 0.019(4) -0.011(4)
C42 0.046(5) 0.027(5) 0.053(5) -0.005(4) 0.022(4) 0.001(4)
C43 0.031(4) 0.056(6) 0.031(4) -0.015(4) 0.003(4) 0.005(4)
C44 0.034(4) 0.036(4) 0.031(4) -0.007(3) 0.020(3) 0.005(3)
C45 0.025(4) 0.021(4) 0.038(4) -0.003(3) 0.018(3) -0.002(3)
C46 0.047(5) 0.016(4) 0.046(5) -0.003(3) 0.020(4) -0.003(3)
C47 0.039(5) 0.040(5) 0.040(5) -0.011(4) 0.016(4) -0.022(4)
C48 0.033(4) 0.053(6) 0.030(4) 0.003(4) 0.017(4) -0.001(4)
C49 0.038(4) 0.028(4) 0.035(4) 0.010(3) 0.010(3) 0.007(4)
C50 0.034(4) 0.022(4) 0.043(5) -0.005(3) 0.018(4) 0.001(3)
C51 0.033(4) 0.025(4) 0.049(5) -0.018(3) 0.015(4) -0.009(3)
C52 0.031(4) 0.014(4) 0.081(6) -0.004(4) 0.022(4) -0.001(3)
C53 0.043(5) 0.045(5) 0.037(5) 0.006(4) 0.009(4) 0.014(4)
N2 0.030(4) 0.031(4) 0.047(4) -0.006(3) 0.015(3) 0.002(3)
C54 0.028(4) 0.036(5) 0.042(5) -0.001(3) 0.013(4) 0.007(3)
C55 0.031(4) 0.039(5) 0.046(5) 0.008(4) 0.019(4) 0.012(4)
C56 0.046(5) 0.055(6) 0.044(5) 0.020(4) 0.034(4) 0.010(5)
C57 0.055(6) 0.070(7) 0.054(6) 0.026(5) 0.025(5) 0.025(5)
C58 0.064(7) 0.099(10) 0.035(5) 0.020(6) 0.018(5) 0.024(7)
C59 0.048(6) 0.090(9) 0.071(8) -0.026(6) 0.020(5) 0.001(6)
C60 0.051(6) 0.045(6) 0.058(6) -0.004(4) 0.029(5) 0.000(4)
C61 0.050(5) 0.043(5) 0.034(4) -0.010(4) -0.003(4) 0.009(4)
C62 0.060(6) 0.037(5) 0.037(5) -0.002(4) 0.007(4) 0.013(4)
C63 0.082(8) 0.084(9) 0.059(7) 0.009(6) 0.033(6) -0.016(7)
O5 0.075(5) 0.073(6) 0.064(5) -0.019(4) 0.036(4) 0.007(4)
O6 0.037(3) 0.020(3) 0.046(4) -0.002(2) 0.024(3) -0.001(2)
O7 0.076(5) 0.028(3) 0.081(5) -0.002(3) 0.044(4) 0.001(3)
O8 0.048(4) 0.017(2) 0.041(3) 0.001(2) 0.025(3) -0.001(2)

loop_
_atom_type_symbol
_atom_type_description
_atom_type_scat_dispersion_real
_atom_type_scat_dispersion_imag
_atom_type_scat_source
C C 0.0033 0.0016 'International Tables Vol C Tables 4.2.6.8 and 6.1.1.4'
H H 0.0000 0.0000 'International Tables Vol C Tables 4.2.6.8 and 6.1.1.4'
N N 0.0061 0.0033 'International Tables Vol C Tables 4.2.6.8 and 6.1.1.4'
O O 0.0106 0.0060 'International Tables Vol C Tables 4.2.6.8 and 6.1.1.4'
F F 0.0171 0.0103 'International Tables Vol C Tables 4.2.6.8 and 6.1.1.4'
Ge Ge 0.1547 1.8001 'International Tables Vol C Tables 4.2.6.8 and 6.1.1.4'

loop_
_geom_angle_atom_site_label_1
_geom_angle_atom_site_label_2
_geom_angle_atom_site_label_3
_geom_angle
C1 Ge1 C11 119.0(3)
C1 Ge1 O1 82.9(2)
C11 Ge1 O1 93.3(3)
C1 Ge1 O2 94.6(2)
C11 Ge1 O2 83.3(3)
O1 Ge1 O2 174.3(2)
C1 Ge1 Ge2 120.1(2)
C11 Ge1 Ge2 120.9(2)
O1 Ge1 Ge2 92.93(14)
O2 Ge1 Ge2 92.79(14)
C31 Ge2 C21 120.6(3)
C31 Ge2 O4 82.7(3)
C21 Ge2 O4 95.0(3)
C31 Ge2 O3 93.5(3)
C21 Ge2 O3 82.7(3)
O4 Ge2 O3 173.9(2)
C31 Ge2 Ge1 120.6(2)
C21 Ge2 Ge1 118.7(2)
O4 Ge2 Ge1 92.53(15)
O3 Ge2 Ge1 93.52(14)
C2 C1 C6 118.2(6)
C2 C1 Ge1 126.6(5)
C6 C1 Ge1 115.2(5)
C1 C2 C3 120.4(7)
C1 C2 H1 119.8
C3 C2 H1 119.8
C4 C3 C2 121.5(7)
C4 C3 H2 119.2
C2 C3 H2 119.2
C3 C4 C5 117.9(7)
C3 C4 C10 121.6(7)
C5 C4 C10 120.5(7)
C6 C5 C4 121.3(7)
C6 C5 H3 119.3
C4 C5 H3 119.3
C5 C6 C1 120.6(7)
C5 C6 C7 124.4(6)
C1 C6 C7 115.0(6)
O1 C7 C6 111.1(6)
O1 C7 C8 107.0(5)
C6 C7 C8 110.7(6)
O1 C7 C9 107.2(6)
C6 C7 C9 110.5(6)
C8 C7 C9 110.1(6)
C7 O1 Ge1 115.5(4)
F2 C8 F3 106.5(6)
F2 C8 F1 105.5(5)
F3 C8 F1 106.1(6)
F2 C8 C7 114.2(6)
F3 C8 C7 113.7(6)
F1 C8 C7 110.3(6)
F4 C9 F6 107.5(6)
F4 C9 F5 107.2(6)
F6 C9 F5 104.9(6)
F4 C9 C7 112.2(6)
F6 C9 C7 111.4(6)
F5 C9 C7 113.3(6)
C4 C10 H4 109.5
C4 C10 H5 109.5
H4 C10 H5 109.5
C4 C10 H6 109.5
H4 C10 H6 109.5
H5 C10 H6 109.5
C12 C11 C16 119.5(7)
C12 C11 Ge1 126.5(5)
C16 C11 Ge1 113.9(6)
C11 C12 C13 120.5(7)
C11 C12 H7 119.7
C13 C12 H7 119.7
C14 C13 C12 120.8(8)
C14 C13 H8 119.6
C12 C13 H8 119.6
C13 C14 C15 119.0(7)
C13 C14 C20 122.4(8)
C15 C14 C20 118.6(7)
C14 C15 C16 120.7(7)
C14 C15 H9 119.7
C16 C15 H9 119.7
C11 C16 C15 119.5(7)
C11 C16 C17 117.0(6)
C15 C16 C17 123.4(6)
O2 C17 C18 106.7(6)
O2 C17 C16 111.1(6)
C18 C17 C16 110.6(6)
O2 C17 C19 107.7(6)
C18 C17 C19 109.6(6)
C16 C17 C19 111.0(6)
C17 O2 Ge1 114.5(4)
F7 C18 F8 106.1(6)
F7 C18 F9 106.7(6)
F8 C18 F9 104.1(6)
F7 C18 C17 113.9(6)
F8 C18 C17 112.7(6)
F9 C18 C17 112.5(6)
F11 C19 F12 107.7(6)
F11 C19 F10 105.4(6)
F12 C19 F10 106.1(7)
F11 C19 C17 115.0(7)
F12 C19 C17 113.2(6)
F10 C19 C17 108.8(6)
C14 C20 H10 109.5
C14 C20 H11 109.5
H10 C20 H11 109.5
C14 C20 H12 109.5
H10 C20 H12 109.5
H11 C20 H12 109.5
C22 C21 C26 119.7(7)
C22 C21 Ge2 126.4(6)
C26 C21 Ge2 113.9(6)
C21 C22 C23 121.3(7)
C21 C22 H13 119.3
C23 C22 H13 119.3
C24 C23 C22 120.6(7)
C24 C23 H14 119.7
C22 C23 H14 119.7
C23 C24 C25 118.3(7)
C23 C24 C30 122.9(8)
C25 C24 C30 118.8(7)
C24 C25 C26 121.0(7)
C24 C25 H15 119.5
C26 C25 H15 119.5
C21 C26 C25 118.9(7)
C21 C26 C27 116.8(6)
C25 C26 C27 124.2(7)
O3 C27 C26 112.1(6)
O3 C27 C28 108.0(6)
C26 C27 C28 109.5(6)
O3 C27 C29 107.6(6)
C26 C27 C29 111.1(6)
C28 C27 C29 108.3(6)
F15 C28 F14 107.4(6)
F15 C28 F13 105.3(6)
F14 C28 F13 106.5(6)
F15 C28 C27 113.3(6)
F14 C28 C27 114.8(6)
F13 C28 C27 108.9(6)
F16 C29 F17 107.7(6)
F16 C29 F18 106.8(6)
F17 C29 F18 105.9(6)
F16 C29 C27 110.9(6)
F17 C29 C27 111.9(6)
F18 C29 C27 113.4(6)
C27 O3 Ge2 114.3(4)
C24 C30 H16 109.5
C24 C30 H17 109.5
H16 C30 H17 109.5
C24 C30 H18 109.5
H16 C30 H18 109.5
H17 C30 H18 109.5
C36 C31 C32 118.1(7)
C36 C31 Ge2 115.1(6)
C32 C31 Ge2 126.8(6)
C33 C32 C31 121.4(8)
C33 C32 H19 119.3
C31 C32 H19 119.3
C32 C33 C34 121.9(7)
C32 C33 H20 119.0
C34 C33 H20 119.0
C35 C34 C33 116.8(7)
C35 C34 C40 121.6(8)
C33 C34 C40 121.6(7)
C34 C35 C36 120.8(7)
C34 C35 H21 119.6
C36 C35 H21 119.6
C31 C36 C35 120.9(7)
C31 C36 C37 115.4(6)
C35 C36 C37 123.7(7)
O4 C37 C36 111.6(6)
O4 C37 C38 106.9(6)
C36 C37 C38 109.4(6)
O4 C37 C39 107.6(6)
C36 C37 C39 111.5(6)
C38 C37 C39 109.7(6)
C37 O4 Ge2 115.1(4)
F19 C38 F21 106.4(6)
F19 C38 F20 107.7(6)
F21 C38 F20 105.0(6)
F19 C38 C37 111.6(6)
F21 C38 C37 111.9(6)
F20 C38 C37 113.7(6)
F23 C39 F22 107.6(7)
F23 C39 F24 106.8(6)
F22 C39 F24 107.1(6)
F23 C39 C37 113.0(6)
F22 C39 C37 108.9(6)
F24 C39 C37 113.2(6)
C34 C40 H22 109.5
C34 C40 H23 109.5
H22 C40 H23 109.5
C34 C40 H24 109.5
H22 C40 H24 109.5
H23 C40 H24 109.5
C42 N1 C41 108.4(6)
C42 N1 C43 108.8(6)
C41 N1 C43 111.0(6)
C42 N1 C44 111.8(6)
C41 N1 C44 110.3(6)
C43 N1 C44 106.5(6)
N1 C41 H25 109.5
N1 C41 H26 109.5
H25 C41 H26 109.5
N1 C41 H27 109.5
H25 C41 H27 109.5
H26 C41 H27 109.5
N1 C42 H28 109.5
N1 C42 H29 109.5
H28 C42 H29 109.5
N1 C42 H30 109.5
H28 C42 H30 109.5
H29 C42 H30 109.5
N1 C43 H31 109.5
N1 C43 H32 109.5
H31 C43 H32 109.5
N1 C43 H33 109.5
H31 C43 H33 109.5
H32 C43 H33 109.5
C45 C44 N1 113.9(6)
C45 C44 H34 108.8
N1 C44 H34 108.8
C45 C44 H35 108.8
N1 C44 H35 108.8
H34 C44 H35 107.7
C46 C45 C50 118.6(7)
C46 C45 C44 121.3(7)
C50 C45 C44 120.0(6)
C47 C46 C45 121.1(7)
C47 C46 H36 119.4
C45 C46 H36 119.4
C46 C47 C48 119.9(7)
C46 C47 H37 120.1
C48 C47 H37 120.1
C49 C48 C47 119.9(7)
C49 C48 H38 120.0
C47 C48 H38 120.0
C48 C49 C50 120.1(7)
C48 C49 H39 119.9
C50 C49 H39 119.9
C45 C50 C49 120.2(7)
C45 C50 H40 119.9
C49 C50 H40 119.9
N2 C51 H41 109.5
N2 C51 H42 109.5
H41 C51 H42 109.5
N2 C51 H43 109.5
H41 C51 H43 109.5
H42 C51 H43 109.5
N2 C52 H44 109.5
N2 C52 H45 109.5
H44 C52 H45 109.5
N2 C52 H46 109.5
H44 C52 H46 109.5
H45 C52 H46 109.5
N2 C53 H47 109.5
N2 C53 H48 109.5
H47 C53 H48 109.5
N2 C53 H49 109.5
H47 C53 H49 109.5
H48 C53 H49 109.5
C51 N2 C53 110.1(7)
C51 N2 C52 110.0(6)
C53 N2 C52 108.7(6)
C51 N2 C54 109.8(6)
C53 N2 C54 108.0(6)
C52 N2 C54 110.2(6)
C55 C54 N2 115.3(6)
C55 C54 H50 108.4
N2 C54 H50 108.4
C55 C54 H51 108.4
N2 C54 H51 108.4
H50 C54 H51 107.5
C56 C55 C60 119.1(8)
C56 C55 C54 120.6(8)
C60 C55 C54 120.2(7)
C57 C56 C55 121.6(10)
C57 C56 H52 119.2
C55 C56 H52 119.2
C56 C57 C58 119.0(9)
C56 C57 H53 120.5
C58 C57 H53 120.5
C59 C58 C57 119.6(9)
C59 C58 H54 120.2
C57 C58 H54 120.2
C58 C59 C60 122.5(11)
C58 C59 H55 118.8
C60 C59 H55 118.8
C59 C60 C55 118.1(9)
C59 C60 H56 120.9
C55 C60 H56 120.9
C62 C61 H57 109.5
C62 C61 H58 109.5
H57 C61 H58 109.5
C62 C61 H59 109.5
H57 C61 H59 109.5
H58 C61 H59 109.5
O5 C62 C61 120.4(9)
O5 C62 C63 121.8(9)
C61 C62 C63 117.8(8)
C62 C63 H60 109.5
C62 C63 H61 109.5
H60 C63 H61 109.5
C62 C63 H62 109.5
H60 C63 H62 109.5
H61 C63 H62 109.5

loop_
_geom_bond_atom_site_label_1
_geom_bond_atom_site_label_2
_geom_bond_distance
Ge1 C1 1.937(7)
Ge1 C11 1.947(7)
Ge1 O1 2.036(5)
Ge1 O2 2.054(5)
Ge1 Ge2 2.414(2)
Ge2 C31 1.958(8)
Ge2 C21 1.968(8)
Ge2 O4 2.017(5)
Ge2 O3 2.056(5)
C1 C2 1.378(10)
C1 C6 1.417(9)
C2 C3 1.398(10)
C2 H1 0.9500
C3 C4 1.385(10)
C3 H2 0.9500
C4 C5 1.391(10)
C4 C10 1.518(10)
C5 C6 1.374(10)
C5 H3 0.9500
C6 C7 1.531(10)
C7 O1 1.385(8)
C7 C8 1.537(9)
C7 C9 1.541(9)
C8 F2 1.337(8)
C8 F3 1.351(8)
C8 F1 1.352(8)
C9 F4 1.320(9)
C9 F6 1.343(9)
C9 F5 1.359(8)
C10 H4 0.9800
C10 H5 0.9800
C10 H6 0.9800
C11 C12 1.383(10)
C11 C16 1.402(10)
C12 C13 1.416(10)
C12 H7 0.9500
C13 C14 1.382(11)
C13 H8 0.9500
C14 C15 1.397(10)
C14 C20 1.523(10)
C15 C16 1.424(10)
C15 H9 0.9500
C16 C17 1.524(10)
C17 O2 1.386(8)
C17 C18 1.517(10)
C17 C19 1.531(10)
C18 F7 1.333(9)
C18 F8 1.363(9)
C18 F9 1.370(9)
C19 F11 1.327(9)
C19 F12 1.336(9)
C19 F10 1.363(9)
C20 H10 0.9800
C20 H11 0.9800
C20 H12 0.9800
C21 C22 1.378(10)
C21 C26 1.384(10)
C22 C23 1.386(11)
C22 H13 0.9500
C23 C24 1.382(11)
C23 H14 0.9500
C24 C25 1.399(10)
C24 C30 1.514(10)
C25 C26 1.415(10)
C25 H15 0.9500
C26 C27 1.519(9)
C27 O3 1.369(8)
C27 C28 1.543(10)
C27 C29 1.561(10)
C28 F15 1.334(9)
C28 F14 1.342(8)
C28 F13 1.360(9)
C29 F16 1.329(9)
C29 F17 1.334(9)
C29 F18 1.352(8)
C30 H16 0.9800
C30 H17 0.9800
C30 H18 0.9800
C31 C36 1.375(10)
C31 C32 1.388(10)
C32 C33 1.355(11)
C32 H19 0.9500
C33 C34 1.416(11)
C33 H20 0.9500
C34 C35 1.378(11)
C34 C40 1.514(10)
C35 C36 1.416(11)
C35 H21 0.9500
C36 C37 1.528(10)
C37 O4 1.380(8)
C37 C38 1.539(9)
C37 C39 1.567(10)
C38 F19 1.321(9)
C38 F21 1.353(9)
C38 F20 1.357(8)
C39 F23 1.316(9)
C39 F22 1.326(9)
C39 F24 1.344(9)
C40 H22 0.9800
C40 H23 0.9800
C40 H24 0.9800
N1 C42 1.471(9)
N1 C41 1.479(9)
N1 C43 1.510(9)
N1 C44 1.547(9)
C41 H25 0.9800
C41 H26 0.9800
C41 H27 0.9800
C42 H28 0.9800
C42 H29 0.9800
C42 H30 0.9800
C43 H31 0.9800
C43 H32 0.9800
C43 H33 0.9800
C44 C45 1.513(10)
C44 H34 0.9900
C44 H35 0.9900
C45 C46 1.387(10)
C45 C50 1.392(10)
C46 C47 1.371(11)
C46 H36 0.9500
C47 C48 1.408(11)
C47 H37 0.9500
C48 C49 1.355(11)
C48 H38 0.9500
C49 C50 1.409(10)
C49 H39 0.9500
C50 H40 0.9500
C51 N2 1.484(9)
C51 H41 0.9800
C51 H42 0.9800
C51 H43 0.9800
C52 N2 1.494(9)
C52 H44 0.9800
C52 H45 0.9800
C52 H46 0.9800
C53 N2 1.486(9)
C53 H47 0.9800
C53 H48 0.9800
C53 H49 0.9800
N2 C54 1.535(10)
C54 C55 1.500(10)
C54 H50 0.9900
C54 H51 0.9900
C55 C56 1.390(11)
C55 C60 1.407(12)
C56 C57 1.379(13)
C56 H52 0.9500
C57 C58 1.410(15)
C57 H53 0.9500
C58 C59 1.349(15)
C58 H54 0.9500
C59 C60 1.402(13)
C59 H55 0.9500
C60 H56 0.9500
C61 C62 1.504(11)
C61 H57 0.9800
C61 H58 0.9800
C61 H59 0.9800
C62 O5 1.213(10)
C62 C63 1.529(13)
C63 H60 0.9800
C63 H61 0.9800
C63 H62 0.9800

loop_
_geom_torsion_atom_site_label_1
_geom_torsion_atom_site_label_2
_geom_torsion_atom_site_label_3
_geom_torsion_atom_site_label_4
_geom_torsion
C1 Ge1 Ge2 C31 -48.1(3)
C11 Ge1 Ge2 C31 131.1(3)
O1 Ge1 Ge2 C31 35.4(3)
O2 Ge1 Ge2 C31 -145.0(3)
C1 Ge1 Ge2 C21 132.1(3)
C11 Ge1 Ge2 C21 -48.7(4)
O1 Ge1 Ge2 C21 -144.4(3)
O2 Ge1 Ge2 C21 35.2(3)
C1 Ge1 Ge2 O4 35.0(3)
C11 Ge1 Ge2 O4 -145.9(3)
O1 Ge1 Ge2 O4 118.48(19)
O2 Ge1 Ge2 O4 -61.95(16)
C1 Ge1 Ge2 O3 -144.3(3)
C11 Ge1 Ge2 O3 34.9(3)
O1 Ge1 Ge2 O3 -60.79(17)
O2 Ge1 Ge2 O3 118.8(2)
C11 Ge1 C1 C2 93.5(7)
O1 Ge1 C1 C2 -176.6(7)
O2 Ge1 C1 C2 8.5(7)
Ge2 Ge1 C1 C2 -87.4(7)
C11 Ge1 C1 C6 -87.9(6)
O1 Ge1 C1 C6 2.0(5)
O2 Ge1 C1 C6 -172.9(5)
Ge2 Ge1 C1 C6 91.2(5)
C6 C1 C2 C3 0.0(11)
Ge1 C1 C2 C3 178.6(6)
C1 C2 C3 C4 0.2(12)
C2 C3 C4 C5 0.6(11)
C2 C3 C4 C10 -179.9(7)
C3 C4 C5 C6 -1.6(11)
C10 C4 C5 C6 178.9(7)
C4 C5 C6 C1 1.8(11)
C4 C5 C6 C7 -178.4(7)
C2 C1 C6 C5 -1.0(10)
Ge1 C1 C6 C5 -179.7(5)
C2 C1 C6 C7 179.2(6)
Ge1 C1 C6 C7 0.5(8)
C5 C6 C7 O1 176.2(6)
C1 C6 C7 O1 -4.0(8)
C5 C6 C7 C8 -64.9(9)
C1 C6 C7 C8 114.8(7)
C5 C6 C7 C9 57.4(9)
C1 C6 C7 C9 -122.8(7)
C6 C7 O1 Ge1 5.5(7)
C8 C7 O1 Ge1 -115.5(5)
C9 C7 O1 Ge1 126.4(5)
C1 Ge1 O1 C7 -4.4(5)
C11 Ge1 O1 C7 114.5(5)
Ge2 Ge1 O1 C7 -124.3(4)
O1 C7 C8 F2 -175.6(6)
C6 C7 C8 F2 63.1(8)
C9 C7 C8 F2 -59.4(8)
O1 C7 C8 F3 -53.2(7)
C6 C7 C8 F3 -174.4(5)
C9 C7 C8 F3 63.1(8)
O1 C7 C8 F1 65.8(7)
C6 C7 C8 F1 -55.5(7)
C9 C7 C8 F1 -178.0(6)
O1 C7 C9 F4 -67.3(8)
C6 C7 C9 F4 53.9(8)
C8 C7 C9 F4 176.6(6)
O1 C7 C9 F6 53.2(8)
C6 C7 C9 F6 174.5(6)
C8 C7 C9 F6 -62.9(8)
O1 C7 C9 F5 171.2(6)
C6 C7 C9 F5 -67.6(8)
C8 C7 C9 F5 55.0(8)
C1 Ge1 C11 C12 90.6(7)
O1 Ge1 C11 C12 6.8(7)
O2 Ge1 C11 C12 -177.9(7)
Ge2 Ge1 C11 C12 -88.6(7)
C1 Ge1 C11 C16 -90.0(6)
O1 Ge1 C11 C16 -173.7(5)
O2 Ge1 C11 C16 1.6(5)
Ge2 Ge1 C11 C16 90.8(5)
C16 C11 C12 C13 -0.5(11)
Ge1 C11 C12 C13 178.9(6)
C11 C12 C13 C14 -0.7(12)
C12 C13 C14 C15 1.1(13)
C12 C13 C14 C20 -179.8(8)
C13 C14 C15 C16 -0.2(13)
C20 C14 C15 C16 -179.4(8)
C12 C11 C16 C15 1.3(11)
Ge1 C11 C16 C15 -178.1(5)
C12 C11 C16 C17 179.4(6)
Ge1 C11 C16 C17 -0.1(8)
C14 C15 C16 C11 -0.9(11)
C14 C15 C16 C17 -178.9(7)
C11 C16 C17 O2 -2.4(9)
C15 C16 C17 O2 175.7(7)
C11 C16 C17 C18 -120.7(7)
C15 C16 C17 C18 57.3(9)
C11 C16 C17 C19 117.4(7)
C15 C16 C17 C19 -64.6(9)
C18 C17 O2 Ge1 124.2(5)
C16 C17 O2 Ge1 3.5(7)
C19 C17 O2 Ge1 -118.2(5)
C1 Ge1 O2 C17 115.8(5)
C11 Ge1 O2 C17 -3.0(5)
Ge2 Ge1 O2 C17 -123.8(4)
O2 C17 C18 F7 -71.4(8)
C16 C17 C18 F7 49.6(8)
C19 C17 C18 F7 172.3(6)
O2 C17 C18 F8 49.5(8)
C16 C17 C18 F8 170.6(6)
C19 C17 C18 F8 -66.8(8)
O2 C17 C18 F9 166.9(6)
C16 C17 C18 F9 -72.1(8)
C19 C17 C18 F9 50.6(8)
O2 C17 C19 F11 176.9(6)
C18 C17 C19 F11 -67.4(8)
C16 C17 C19 F11 55.1(8)
O2 C17 C19 F12 -58.7(8)
C18 C17 C19 F12 57.0(8)
C16 C17 C19 F12 179.5(6)
O2 C17 C19 F10 59.0(8)
C18 C17 C19 F10 174.7(6)
C16 C17 C19 F10 -62.8(8)
C31 Ge2 C21 C22 92.8(7)
O4 Ge2 C21 C22 8.2(7)
O3 Ge2 C21 C22 -177.4(7)
Ge1 Ge2 C21 C22 -87.4(7)
C31 Ge2 C21 C26 -88.8(6)
O4 Ge2 C21 C26 -173.3(6)
O3 Ge2 C21 C26 1.0(6)
Ge1 Ge2 C21 C26 91.1(6)
C26 C21 C22 C23 -2.5(12)
Ge2 C21 C22 C23 175.9(6)
C21 C22 C23 C24 1.2(13)
C22 C23 C24 C25 0.4(13)
C22 C23 C24 C30 180.0(8)
C23 C24 C25 C26 -0.9(12)
C30 C24 C25 C26 179.6(8)
C22 C21 C26 C25 2.0(11)
Ge2 C21 C26 C25 -176.6(5)
C22 C21 C26 C27 179.2(7)
Ge2 C21 C26 C27 0.7(9)
C24 C25 C26 C21 -0.4(12)
C24 C25 C26 C27 -177.4(7)
C21 C26 C27 O3 -2.9(9)
C25 C26 C27 O3 174.2(7)
C21 C26 C27 C28 117.0(7)
C25 C26 C27 C28 -65.9(9)
C21 C26 C27 C29 -123.4(7)
C25 C26 C27 C29 53.7(9)
O3 C27 C28 F15 -53.0(8)
C26 C27 C28 F15 -175.4(6)
C29 C27 C28 F15 63.3(8)
O3 C27 C28 F14 -177.0(6)
C26 C27 C28 F14 60.7(8)
C29 C27 C28 F14 -60.7(8)
O3 C27 C28 F13 63.8(8)
C26 C27 C28 F13 -58.6(8)
C29 C27 C28 F13 -179.9(6)
O3 C27 C29 F16 -67.5(7)
C26 C27 C29 F16 55.7(8)
C28 C27 C29 F16 176.0(6)
O3 C27 C29 F17 52.8(8)
C26 C27 C29 F17 175.9(6)
C28 C27 C29 F17 -63.8(8)
O3 C27 C29 F18 172.4(6)
C26 C27 C29 F18 -64.5(8)
C28 C27 C29 F18 55.8(8)
C26 C27 O3 Ge2 3.6(7)
C28 C27 O3 Ge2 -117.1(5)
C29 C27 O3 Ge2 126.2(5)
C31 Ge2 O3 C27 117.7(5)
C21 Ge2 O3 C27 -2.7(5)
Ge1 Ge2 O3 C27 -121.3(4)
C21 Ge2 C31 C36 -90.6(6)
O4 Ge2 C31 C36 0.9(6)
O3 Ge2 C31 C36 -174.2(6)
Ge1 Ge2 C31 C36 89.6(6)
C21 Ge2 C31 C32 91.1(7)
O4 Ge2 C31 C32 -177.4(7)
O3 Ge2 C31 C32 7.5(7)
Ge1 Ge2 C31 C32 -88.7(7)
C36 C31 C32 C33 -0.4(12)
Ge2 C31 C32 C33 177.9(6)
C31 C32 C33 C34 2.0(13)
C32 C33 C34 C35 -1.3(13)
C32 C33 C34 C40 179.4(8)
C33 C34 C35 C36 -1.0(13)
C40 C34 C35 C36 178.3(8)
C32 C31 C36 C35 -1.9(11)
Ge2 C31 C36 C35 179.6(6)
C32 C31 C36 C37 179.3(6)
Ge2 C31 C36 C37 0.8(8)
C34 C35 C36 C31 2.6(13)
C34 C35 C36 C37 -178.6(8)
C31 C36 C37 O4 -3.0(9)
C35 C36 C37 O4 178.2(7)
C31 C36 C37 C38 115.1(7)
C35 C36 C37 C38 -63.7(9)
C31 C36 C37 C39 -123.4(7)
C35 C36 C37 C39 57.8(9)
C36 C37 O4 Ge2 3.7(7)
C38 C37 O4 Ge2 -115.9(5)
C39 C37 O4 Ge2 126.4(5)
C31 Ge2 O4 C37 -2.7(5)
C21 Ge2 O4 C37 117.6(5)
Ge1 Ge2 O4 C37 -123.3(4)
O4 C37 C38 F19 61.3(8)
C36 C37 C38 F19 -59.7(8)
C39 C37 C38 F19 177.7(6)
O4 C37 C38 F21 -57.8(7)
C36 C37 C38 F21 -178.8(6)
C39 C37 C38 F21 58.6(8)
O4 C37 C38 F20 -176.6(6)
C36 C37 C38 F20 62.4(8)
C39 C37 C38 F20 -60.2(8)
O4 C37 C39 F23 50.1(8)
C36 C37 C39 F23 172.9(6)
C38 C37 C39 F23 -65.8(8)
O4 C37 C39 F22 -69.4(7)
C36 C37 C39 F22 53.4(8)
C38 C37 C39 F22 174.7(6)
O4 C37 C39 F24 171.7(6)
C36 C37 C39 F24 -65.6(8)
C38 C37 C39 F24 55.8(8)
C42 N1 C44 C45 57.4(8)
C41 N1 C44 C45 -63.3(8)
C43 N1 C44 C45 176.1(6)
N1 C44 C45 C46 91.0(8)
N1 C44 C45 C50 -91.6(8)
C50 C45 C46 C47 2.0(11)
C44 C45 C46 C47 179.4(7)
C45 C46 C47 C48 -0.2(12)
C46 C47 C48 C49 -0.7(12)
C47 C48 C49 C50 -0.2(12)
C46 C45 C50 C49 -2.9(11)
C44 C45 C50 C49 179.7(6)
C48 C49 C50 C45 2.0(11)
C51 N2 C54 C55 -65.0(9)
C53 N2 C54 C55 175.0(7)
C52 N2 C54 C55 56.4(9)
N2 C54 C55 C56 -92.8(9)
N2 C54 C55 C60 89.7(9)
C60 C55 C56 C57 0.1(13)
C54 C55 C56 C57 -177.4(8)
C55 C56 C57 C58 -0.6(14)
C56 C57 C58 C59 2.2(15)
C57 C58 C59 C60 -3.3(16)
C58 C59 C60 C55 2.7(15)
C56 C55 C60 C59 -1.0(12)
C54 C55 C60 C59 176.5(8)
